data_7219891
loop_
_publ_author_name
'Hazra, Susanta'
'Guedes da Silva, M. F\'atima C.'
'Karmakar, Anirban'
'Pombeiro, Armando J. L.'

_publ_section_title
;
 1D Hacksaw Chain Bipyridine-Sulfonate Schiff Base-Dicopper(II) as a Host
 for Variable Solvent Guests
;
_journal_name_full 'RSC Adv.'
_journal_paper_doi 10.1039/C5RA03126E
_journal_year 2015
_chemical_formula_moiety 'C18 H13 Cu N2 O4 S, C2 H5 N O'
_chemical_formula_sum 'C20 H18 Cu N3 O5 S'
_chemical_formula_weight 475.97
_chemical_name_systematic
;
 ?
;
_space_group_crystal_system monoclinic
_space_group_IT_number 14
_space_group_name_Hall '-P 2ybc'
_space_group_name_H-M_alt 'P 1 21/c 1'
_symmetry_space_group_name_Hall '-P 2ybc'
_symmetry_space_group_name_H-M 'P 1 21/c 1'
_atom_sites_solution_hydrogens geom
_audit_creation_method SHELXL-2014
_audit_update_record
;
2015-02-18 deposited with the CCDC.
2015-03-13 downloaded from the CCDC.
;
_cell_angle_alpha 90
_cell_angle_beta 116.399(4)
_cell_angle_gamma 90
_cell_formula_units_Z 4
_cell_length_a 13.3925(15)
_cell_length_b 11.7576(12)
_cell_length_c 14.4447(15)
_cell_measurement_reflns_used 7552
_cell_measurement_temperature 296(2)
_cell_measurement_theta_max 25.28
_cell_measurement_theta_min 2.34
_cell_volume 2037.3(4)
_computing_cell_refinement 'Bruker SAINT'
_computing_data_collection 'Bruker APEX2'
_computing_data_reduction 'Bruker SAINT'
_computing_molecular_graphics 'Ortep-3 for Windows (Farrugia, 1997)'
_computing_publication_material 'WinGX publication routines (Farrugia, 1999)'
_computing_structure_refinement 'SHELXL-2014 (Sheldrick, 2014)'
_computing_structure_solution 'SIR97 (Giacovazzo et al, 1997)'
_diffrn_ambient_temperature 296(2)
_diffrn_measured_fraction_theta_full 1.000
_diffrn_measured_fraction_theta_max 0.999
_diffrn_measurement_device_type 'Bruker APEX-II PHOTON 100 detector'
_diffrn_measurement_method '\f and \w scans'
_diffrn_radiation_type MoK\a
_diffrn_radiation_wavelength 0.71073
_diffrn_reflns_av_R_equivalents 0.0785
_diffrn_reflns_av_unetI/netI 0.0412
_diffrn_reflns_Laue_measured_fraction_full 1.000
_diffrn_reflns_Laue_measured_fraction_max 0.999
_diffrn_reflns_limit_h_max 16
_diffrn_reflns_limit_h_min -16
_diffrn_reflns_limit_k_max 14
_diffrn_reflns_limit_k_min -14
_diffrn_reflns_limit_l_max 17
_diffrn_reflns_limit_l_min -17
_diffrn_reflns_number 35054
_diffrn_reflns_point_group_measured_fraction_full 1.000
_diffrn_reflns_point_group_measured_fraction_max 0.999
_diffrn_reflns_theta_full 25.242
_diffrn_reflns_theta_max 25.673
_diffrn_reflns_theta_min 2.341
_exptl_absorpt_coefficient_mu 1.212
_exptl_absorpt_correction_T_max 0.8491
_exptl_absorpt_correction_T_min 0.7942
_exptl_absorpt_correction_type multi-scan
_exptl_absorpt_process_details SADABS
_exptl_crystal_colour Green
_exptl_crystal_density_diffrn 1.552
_exptl_crystal_description Plate
_exptl_crystal_F_000 976
_exptl_crystal_size_max 0.200
_exptl_crystal_size_mid 0.170
_exptl_crystal_size_min 0.140
_refine_diff_density_max 0.689
_refine_diff_density_min -0.272
_refine_diff_density_rms 0.097
_refine_ls_extinction_method none
_refine_ls_goodness_of_fit_ref 1.149
_refine_ls_hydrogen_treatment constr
_refine_ls_matrix_type full
_refine_ls_number_parameters 272
_refine_ls_number_reflns 3861
_refine_ls_number_restraints 0
_refine_ls_restrained_S_all 1.149
_refine_ls_R_factor_all 0.0661
_refine_ls_R_factor_gt 0.0410
_refine_ls_shift/su_max 0.000
_refine_ls_shift/su_mean 0.000
_refine_ls_structure_factor_coef Fsqd
_refine_ls_weighting_details 'w=1/[\s^2^(Fo^2^)+(0.0502P)^2^] where P=(Fo^2^+2Fc^2^)/3'
_refine_ls_weighting_scheme calc
_refine_ls_wR_factor_gt 0.0916
_refine_ls_wR_factor_ref 0.1004
_reflns_Friedel_coverage 0.000
_reflns_number_gt 2868
_reflns_number_total 3861
_reflns_threshold_expression 'I > 2\s(I)'
_cod_data_source_file c5ra03126e2.cif
_cod_data_source_block 3SH774
_cod_depositor_comments
;
The following automatic conversions were performed:

'_exptl_absorpt_correction_type' value 'Multi-scan' changed to
'multi-scan' according to
/usr/data/users/saulius/crontab/automatic-downloads/rss-feeds/RSC/lib/dictionaries/cif_core.dic
dictionary named 'cif_core.dic' version 2.4.2 from 2011-04-26.

Automatic conversion script
Id: cif_fix_values 3105 2015-03-04 15:46:00Z robertas 
;
_cod_database_code 7219891
_shelx_space_group_comment
;
The symmetry employed for this shelxl refinement is uniquely defined
by the following loop, which should always be used as a source of
symmetry information in preference to the above space-group names.
They are only intended as comments.
;
_shelx_estimated_absorpt_t_min 0.794
_shelx_estimated_absorpt_t_max 0.849
_shelxl_version_number 2014-1

loop_
_space_group_symop_operation_xyz
'x, y, z'
'-x, y+1/2, -z+1/2'
'-x, -y, -z'
'x, -y-1/2, z-1/2'

loop_
_atom_site_label
_atom_site_type_symbol
_atom_site_fract_x
_atom_site_fract_y
_atom_site_fract_z
_atom_site_U_iso_or_equiv
_atom_site_adp_type
_atom_site_occupancy
_atom_site_site_symmetry_order
_atom_site_calc_flag
_atom_site_refinement_flags_posn
_atom_site_refinement_flags_adp
Cu1 Cu 0.46333(3) -0.04327(3) 0.88490(3) 0.02878(13) Uani 1 1 d . .
S1 S 0.28315(6) -0.03208(6) 0.66715(6) 0.0358(2) Uani 1 1 d . .
O1 O 0.60433(16) -0.01667(16) 1.00174(15) 0.0307(5) Uani 1 1 d . .
O2 O 0.31339(18) -0.07372(18) 0.77302(17) 0.0414(5) Uani 1 1 d . .
O3 O 0.3656(2) -0.06320(19) 0.6345(2) 0.0523(6) Uani 1 1 d . .
O4 O 0.16984(19) -0.0618(2) 0.59912(18) 0.0527(6) Uani 1 1 d . .
N3 N 0.9936(4) 0.6082(5) 0.1596(3) 0.1007(15) Uani 1 1 d . .
H3N H 1.0462 0.6015 0.1412 0.121 Uiso 1 1 calc R U
O5 O 0.8545(3) 0.5172(5) 0.1745(4) 0.1486(19) Uani 1 1 d . .
N1 N 0.47745(19) 0.10446(19) 0.82289(17) 0.0289(5) Uani 1 1 d . .
C17 C 0.5881(2) -0.3740(2) 0.9992(2) 0.0355(7) Uani 1 1 d . .
H17 H 0.6588 -0.4062 1.0304 0.043 Uiso 1 1 calc R U
C13 C 0.2873(2) 0.1180(3) 0.6821(2) 0.0339(7) Uani 1 1 d . .
C8 C 0.3825(2) 0.1704(2) 0.7559(2) 0.0316(7) Uani 1 1 d . .
C7 C 0.5753(2) 0.1447(2) 0.8411(2) 0.0356(7) Uani 1 1 d . .
H7 H 0.5762 0.2063 0.8011 0.043 Uiso 1 1 calc R U
C6 C 0.6806(2) 0.1045(2) 0.9155(2) 0.0352(7) Uani 1 1 d . .
C1 C 0.6924(2) 0.0278(2) 0.9952(2) 0.0311(7) Uani 1 1 d . .
C2 C 0.8005(3) 0.0013(3) 1.0694(3) 0.0442(8) Uani 1 1 d . .
H2 H 0.8101 -0.0470 1.1238 0.053 Uiso 1 1 calc R U
C3 C 0.8928(3) 0.0451(3) 1.0636(3) 0.0592(10) Uani 1 1 d . .
H3 H 0.9638 0.0254 1.1132 0.071 Uiso 1 1 calc R U
C4 C 0.8802(3) 0.1188(4) 0.9837(3) 0.0639(11) Uani 1 1 d . .
H4 H 0.9427 0.1472 0.9793 0.077 Uiso 1 1 calc R U
C5 C 0.7776(3) 0.1489(3) 0.9129(3) 0.0520(9) Uani 1 1 d . .
H5 H 0.7702 0.2000 0.8612 0.062 Uiso 1 1 calc R U
C9 C 0.3849(3) 0.2877(3) 0.7668(3) 0.0405(8) Uani 1 1 d . .
H9 H 0.4488 0.3233 0.8152 0.049 Uiso 1 1 calc R U
C10 C 0.2922(3) 0.3519(3) 0.7057(3) 0.0538(9) Uani 1 1 d . .
H10 H 0.2935 0.4303 0.7143 0.065 Uiso 1 1 calc R U
C11 C 0.1976(3) 0.3001(3) 0.6318(3) 0.0586(10) Uani 1 1 d . .
H11 H 0.1358 0.3436 0.5903 0.070 Uiso 1 1 calc R U
C12 C 0.1953(3) 0.1838(3) 0.6199(3) 0.0492(9) Uani 1 1 d . .
H12 H 0.1319 0.1489 0.5700 0.059 Uiso 1 1 calc R U
N2 N 0.47554(19) -0.21049(19) 0.92336(19) 0.0304(6) Uani 1 1 d . .
C18 C 0.5752(3) -0.2623(2) 0.9692(2) 0.0362(7) Uani 1 1 d . .
H18 H 0.6386 -0.2202 0.9812 0.043 Uiso 1 1 calc R U
C16 C 0.4951(3) -0.4393(2) 0.9830(2) 0.0305(7) Uani 1 1 d . .
C15 C 0.3914(3) -0.3862(3) 0.9347(2) 0.0386(7) Uani 1 1 d . .
H15 H 0.3268 -0.4265 0.9218 0.046 Uiso 1 1 calc R U
C14 C 0.3852(3) -0.2735(2) 0.9059(2) 0.0368(7) Uani 1 1 d . .
H14 H 0.3153 -0.2396 0.8729 0.044 Uiso 1 1 calc R U
C20 C 0.9780(6) 0.7148(6) 0.1972(6) 0.162(3) Uani 1 1 d . .
H20A H 0.9113 0.7125 0.2064 0.243 Uiso 1 1 calc R U
H20B H 0.9714 0.7733 0.1485 0.243 Uiso 1 1 calc R U
H20C H 1.0407 0.7307 0.2623 0.243 Uiso 1 1 calc R U
C19 C 0.9302(5) 0.5183(7) 0.1515(4) 0.1019(18) Uani 1 1 d . .
H19 H 0.9457 0.4513 0.1263 0.122 Uiso 1 1 calc R U

loop_
_atom_site_aniso_label
_atom_site_aniso_U_11
_atom_site_aniso_U_22
_atom_site_aniso_U_33
_atom_site_aniso_U_23
_atom_site_aniso_U_13
_atom_site_aniso_U_12
Cu1 0.0369(2) 0.02015(19) 0.0268(2) 0.00381(15) 0.01186(17) -0.00238(15)
S1 0.0388(5) 0.0327(4) 0.0308(4) 0.0025(3) 0.0108(4) -0.0012(3)
O1 0.0347(12) 0.0257(11) 0.0297(11) 0.0031(9) 0.0126(9) -0.0015(8)
O2 0.0448(13) 0.0351(12) 0.0347(12) 0.0093(9) 0.0090(11) -0.0098(10)
O3 0.0636(16) 0.0421(14) 0.0616(16) -0.0035(12) 0.0372(14) 0.0048(11)
O4 0.0480(15) 0.0519(15) 0.0402(14) 0.0039(11) 0.0034(12) -0.0081(11)
N3 0.078(3) 0.150(5) 0.079(3) 0.027(3) 0.040(3) 0.029(3)
O5 0.075(3) 0.233(6) 0.147(4) -0.051(4) 0.058(3) -0.037(3)
N1 0.0310(14) 0.0248(13) 0.0266(13) 0.0037(10) 0.0090(11) 0.0014(11)
C17 0.0377(18) 0.0226(15) 0.050(2) 0.0052(14) 0.0229(16) 0.0041(13)
C13 0.0382(18) 0.0337(16) 0.0316(17) 0.0105(14) 0.0170(15) 0.0054(14)
C8 0.0384(18) 0.0291(16) 0.0296(16) 0.0073(13) 0.0171(14) 0.0017(13)
C7 0.0428(19) 0.0271(16) 0.0390(18) 0.0056(13) 0.0201(16) -0.0024(14)
C6 0.0333(17) 0.0297(17) 0.0418(19) 0.0023(14) 0.0158(15) -0.0014(13)
C1 0.0337(17) 0.0226(15) 0.0350(17) -0.0041(13) 0.0135(14) 0.0006(12)
C2 0.041(2) 0.0469(19) 0.0392(19) 0.0007(16) 0.0133(16) 0.0059(16)
C3 0.032(2) 0.072(3) 0.062(3) 0.001(2) 0.0104(19) 0.0091(18)
C4 0.035(2) 0.080(3) 0.074(3) 0.011(2) 0.021(2) -0.0079(19)
C5 0.043(2) 0.054(2) 0.059(2) 0.0101(18) 0.0223(19) -0.0049(17)
C9 0.052(2) 0.0296(17) 0.0434(19) 0.0041(15) 0.0237(17) 0.0033(15)
C10 0.066(3) 0.0332(19) 0.065(2) 0.0109(18) 0.032(2) 0.0133(18)
C11 0.052(2) 0.048(2) 0.069(3) 0.021(2) 0.022(2) 0.0200(19)
C12 0.042(2) 0.049(2) 0.049(2) 0.0101(17) 0.0131(17) 0.0055(17)
N2 0.0405(15) 0.0203(12) 0.0327(13) 0.0018(10) 0.0184(12) -0.0010(11)
C18 0.0391(18) 0.0240(15) 0.053(2) 0.0025(14) 0.0275(16) -0.0014(13)
C16 0.0455(19) 0.0204(14) 0.0297(16) 0.0024(12) 0.0203(14) -0.0005(13)
C15 0.0407(19) 0.0271(16) 0.0444(19) 0.0076(14) 0.0156(16) -0.0040(14)
C14 0.0386(18) 0.0259(15) 0.0422(19) 0.0074(14) 0.0147(16) -0.0007(13)
C20 0.240(9) 0.120(6) 0.170(7) 0.033(5) 0.132(7) 0.043(6)
C19 0.072(4) 0.156(6) 0.063(3) -0.010(4) 0.017(3) 0.010(4)

loop_
_atom_type_symbol
_atom_type_description
_atom_type_scat_dispersion_real
_atom_type_scat_dispersion_imag
_atom_type_scat_source
C C 0.0033 0.0016 'International Tables Vol C Tables 4.2.6.8 and 6.1.1.4'
H H 0.0000 0.0000 'International Tables Vol C Tables 4.2.6.8 and 6.1.1.4'
N N 0.0061 0.0033 'International Tables Vol C Tables 4.2.6.8 and 6.1.1.4'
O O 0.0106 0.0060 'International Tables Vol C Tables 4.2.6.8 and 6.1.1.4'
S S 0.1246 0.1234 'International Tables Vol C Tables 4.2.6.8 and 6.1.1.4'
Cu Cu 0.3201 1.2651 'International Tables Vol C Tables 4.2.6.8 and 6.1.1.4'

loop_
_geom_angle_atom_site_label_1
_geom_angle_atom_site_label_2
_geom_angle_atom_site_label_3
_geom_angle
_geom_angle_site_symmetry_3
O1 Cu1 O2 175.23(8) .
O1 Cu1 N1 90.02(9) .
O2 Cu1 N1 93.17(9) .
O1 Cu1 N2 89.38(9) .
O2 Cu1 N2 88.69(9) .
N1 Cu1 N2 161.98(9) .
O1 Cu1 O1 82.49(8) 3_657
O2 Cu1 O1 93.38(8) 3_657
N1 Cu1 O1 101.40(8) 3_657
N2 Cu1 O1 96.37(8) 3_657
O3 S1 O4 116.64(15) .
O3 S1 O2 111.10(14) .
O4 S1 O2 110.27(13) .
O3 S1 C13 107.94(14) .
O4 S1 C13 106.93(14) .
O2 S1 C13 102.93(13) .
C1 O1 Cu1 123.97(18) .
C1 O1 Cu1 124.78(17) 3_657
Cu1 O1 Cu1 97.51(8) 3_657
S1 O2 Cu1 119.85(12) .
C19 N3 C20 122.6(5) .
C19 N3 H3N 118.7 .
C20 N3 H3N 118.7 .
C7 N1 C8 116.7(2) .
C7 N1 Cu1 120.70(19) .
C8 N1 Cu1 122.58(18) .
C18 C17 C16 119.9(3) .
C18 C17 H17 120.0 .
C16 C17 H17 120.0 .
C8 C13 C12 119.7(3) .
C8 C13 S1 120.1(2) .
C12 C13 S1 120.2(3) .
C9 C8 C13 119.6(3) .
C9 C8 N1 119.5(3) .
C13 C8 N1 120.9(3) .
N1 C7 C6 127.0(3) .
N1 C7 H7 116.5 .
C6 C7 H7 116.5 .
C5 C6 C1 119.0(3) .
C5 C6 C7 118.2(3) .
C1 C6 C7 122.7(3) .
O1 C1 C2 120.4(3) .
O1 C1 C6 121.8(3) .
C2 C1 C6 117.8(3) .
C3 C2 C1 121.4(3) .
C3 C2 H2 119.3 .
C1 C2 H2 119.3 .
C2 C3 C4 120.2(3) .
C2 C3 H3 119.9 .
C4 C3 H3 119.9 .
C5 C4 C3 120.0(3) .
C5 C4 H4 120.0 .
C3 C4 H4 120.0 .
C4 C5 C6 121.5(3) .
C4 C5 H5 119.2 .
C6 C5 H5 119.2 .
C10 C9 C8 120.1(3) .
C10 C9 H9 120.0 .
C8 C9 H9 120.0 .
C11 C10 C9 120.4(3) .
C11 C10 H10 119.8 .
C9 C10 H10 119.8 .
C12 C11 C10 119.7(3) .
C12 C11 H11 120.2 .
C10 C11 H11 120.2 .
C11 C12 C13 120.5(3) .
C11 C12 H12 119.7 .
C13 C12 H12 119.7 .
C14 N2 C18 117.2(2) .
C14 N2 Cu1 121.75(19) .
C18 N2 Cu1 121.01(18) .
N2 C18 C17 123.2(3) .
N2 C18 H18 118.4 .
C17 C18 H18 118.4 .
C17 C16 C15 117.0(3) .
C17 C16 C16 122.0(3) 3_647
C15 C16 C16 121.0(3) 3_647
C14 C15 C16 119.6(3) .
C14 C15 H15 120.2 .
C16 C15 H15 120.2 .
N2 C14 C15 123.0(3) .
N2 C14 H14 118.5 .
C15 C14 H14 118.5 .
N3 C20 H20A 109.5 .
N3 C20 H20B 109.5 .
H20A C20 H20B 109.5 .
N3 C20 H20C 109.5 .
H20A C20 H20C 109.5 .
H20B C20 H20C 109.5 .
O5 C19 N3 124.9(7) .
O5 C19 H19 117.6 .
N3 C19 H19 117.6 .

loop_
_geom_bond_atom_site_label_1
_geom_bond_atom_site_label_2
_geom_bond_distance
_geom_bond_site_symmetry_2
Cu1 O1 1.9179(19) .
Cu1 O2 1.971(2) .
Cu1 N1 2.001(2) .
Cu1 N2 2.030(2) .
Cu1 O1 2.3061(19) 3_657
S1 O3 1.427(2) .
S1 O4 1.437(2) .
S1 O2 1.481(2) .
S1 C13 1.775(3) .
O1 C1 1.330(3) .
O1 Cu1 2.3061(19) 3_657
N3 C19 1.328(7) .
N3 C20 1.418(7) .
N3 H3N 0.8600 .
O5 C19 1.198(6) .
N1 C7 1.305(3) .
N1 C8 1.435(3) .
C17 C18 1.370(4) .
C17 C16 1.391(4) .
C17 H17 0.9300 .
C13 C8 1.391(4) .
C13 C12 1.392(4) .
C8 C9 1.387(4) .
C7 C6 1.421(4) .
C7 H7 0.9300 .
C6 C5 1.415(4) .
C6 C1 1.417(4) .
C1 C2 1.401(4) .
C2 C3 1.376(5) .
C2 H2 0.9300 .
C3 C4 1.392(5) .
C3 H3 0.9300 .
C4 C5 1.345(5) .
C4 H4 0.9300 .
C5 H5 0.9300 .
C9 C10 1.384(4) .
C9 H9 0.9300 .
C10 C11 1.383(5) .
C10 H10 0.9300 .
C11 C12 1.377(5) .
C11 H11 0.9300 .
C12 H12 0.9300 .
N2 C14 1.343(3) .
N2 C18 1.344(4) .
C18 H18 0.9300 .
C16 C15 1.394(4) .
C16 C16 1.496(5) 3_647
C15 C14 1.381(4) .
C15 H15 0.9300 .
C14 H14 0.9300 .
C20 H20A 0.9600 .
C20 H20B 0.9600 .
C20 H20C 0.9600 .
C19 H19 0.9300 .

loop_
_geom_hbond_atom_site_label_D
_geom_hbond_atom_site_label_H
_geom_hbond_atom_site_label_A
_geom_hbond_distance_DH
_geom_hbond_distance_HA
_geom_hbond_distance_DA
_geom_hbond_angle_DHA
_geom_hbond_site_symmetry_A
N3 H3N O4 0.86 2.06 2.909(5) 172.1 4_665
C9 H9 O3 0.93 2.62 3.470(4) 151.6 2_656
C15 H15 O5 0.93 2.44 3.329(5) 159.6 3_656
C14 H14 O2 0.93 2.42 2.912(4) 113.1 .

loop_
_geom_torsion_atom_site_label_1
_geom_torsion_atom_site_label_2
_geom_torsion_atom_site_label_3
_geom_torsion_atom_site_label_4
_geom_torsion
_geom_torsion_site_symmetry_1
_geom_torsion_site_symmetry_4
O3 S1 O2 Cu1 50.27(19) . .
O4 S1 O2 Cu1 -178.82(14) . .
C13 S1 O2 Cu1 -65.03(17) . .
O3 S1 C13 C8 -63.5(3) . .
O4 S1 C13 C8 170.3(2) . .
O2 S1 C13 C8 54.1(3) . .
O3 S1 C13 C12 116.5(3) . .
O4 S1 C13 C12 -9.7(3) . .
O2 S1 C13 C12 -125.9(3) . .
C12 C13 C8 C9 -0.1(4) . .
S1 C13 C8 C9 179.9(2) . .
C12 C13 C8 N1 178.4(3) . .
S1 C13 C8 N1 -1.7(4) . .
C7 N1 C8 C9 -42.4(4) . .
Cu1 N1 C8 C9 138.5(2) . .
C7 N1 C8 C13 139.2(3) . .
Cu1 N1 C8 C13 -39.9(3) . .
C8 N1 C7 C6 170.1(3) . .
Cu1 N1 C7 C6 -10.7(4) . .
N1 C7 C6 C5 170.8(3) . .
N1 C7 C6 C1 -13.1(5) . .
Cu1 O1 C1 C2 -152.2(2) . .
Cu1 O1 C1 C2 76.6(3) 3_657 .
Cu1 O1 C1 C6 29.2(4) . .
Cu1 O1 C1 C6 -102.1(3) 3_657 .
C5 C6 C1 O1 179.9(3) . .
C7 C6 C1 O1 3.9(4) . .
C5 C6 C1 C2 1.3(4) . .
C7 C6 C1 C2 -174.7(3) . .
O1 C1 C2 C3 179.2(3) . .
C6 C1 C2 C3 -2.1(5) . .
C1 C2 C3 C4 0.9(6) . .
C2 C3 C4 C5 1.1(6) . .
C3 C4 C5 C6 -2.0(6) . .
C1 C6 C5 C4 0.8(5) . .
C7 C6 C5 C4 176.9(3) . .
C13 C8 C9 C10 1.2(5) . .
N1 C8 C9 C10 -177.3(3) . .
C8 C9 C10 C11 -1.5(5) . .
C9 C10 C11 C12 0.8(6) . .
C10 C11 C12 C13 0.3(6) . .
C8 C13 C12 C11 -0.7(5) . .
S1 C13 C12 C11 179.4(3) . .
C14 N2 C18 C17 -0.8(4) . .
Cu1 N2 C18 C17 178.1(2) . .
C16 C17 C18 N2 -0.3(5) . .
C18 C17 C16 C15 0.8(4) . .
C18 C17 C16 C16 -178.3(3) . 3_647
C17 C16 C15 C14 -0.3(4) . .
C16 C16 C15 C14 178.8(3) 3_647 .
C18 N2 C14 C15 1.3(4) . .
Cu1 N2 C14 C15 -177.6(2) . .
C16 C15 C14 N2 -0.8(5) . .
C20 N3 C19 O5 0.1(10) . .
